data_4113457
loop_
_publ_author_name
'Daniel Sol\'e'
'Llu\'is Vallverd\'u'
'Xavier Solans'
'Merc\`e Font-Bard\'ia'
'Josep Bonjoch'

_publ_section_title
;
 Intramolecular Pd-Mediated Processes of Amino-Tethered Aryl Halides and
 Ketones: Insight into the Ketone \a-Arylation and Carbonyl-Addition
 Dichotomy. A New Class of Four-Membered Azapalladacycles
;
_journal_name_full 'Journal of the American Chemical Society'
_journal_page_first 1587
_journal_page_last 1594
_journal_paper_doi 10.1021/ja029114w
_journal_volume 125
_journal_year 2003
_chemical_formula_sum 'C38 H37 Cl2 I N O P Pd'
_chemical_formula_weight 858.86
_chemical_name_systematic
;
 ?
;
_space_group_IT_number 14
_symmetry_cell_setting monoclinic
_symmetry_space_group_name_Hall '-P 2ybc'
_symmetry_space_group_name_H-M 'P 1 21/c 1'
_atom_sites_solution_hydrogens geom
_atom_sites_solution_primary direct
_atom_sites_solution_secondary difmap
_audit_creation_method SHELXL-97
_cell_angle_alpha 90.00
_cell_angle_beta 90.54
_cell_angle_gamma 90.00
_cell_formula_units_Z 4
_cell_length_a 9.7190(10)
_cell_length_b 20.6330(10)
_cell_length_c 17.7930(10)
_cell_measurement_temperature 293(2)
_cell_volume 3567.9(5)
_computing_structure_refinement 'SHELXL-97 (Sheldrick, 1997)'
_computing_structure_solution 'SHELXS-97 (Sheldrick, 1990)'
_diffrn_ambient_temperature 293(2)
_diffrn_measured_fraction_theta_full 0.695
_diffrn_measured_fraction_theta_max 0.695
_diffrn_radiation_monochromator graphite
_diffrn_radiation_source 'fine-focus sealed tube'
_diffrn_radiation_type MoK\a
_diffrn_radiation_wavelength 0.71069
_diffrn_reflns_av_R_equivalents 0.0319
_diffrn_reflns_av_sigmaI/netI 0.0460
_diffrn_reflns_limit_h_max 10
_diffrn_reflns_limit_h_min -11
_diffrn_reflns_limit_k_max 28
_diffrn_reflns_limit_k_min 0
_diffrn_reflns_limit_l_max 23
_diffrn_reflns_limit_l_min 0
_diffrn_reflns_number 17632
_diffrn_reflns_theta_full 28.86
_diffrn_reflns_theta_max 28.86
_diffrn_reflns_theta_min 1.97
_exptl_absorpt_coefficient_mu 1.611
_exptl_crystal_density_diffrn 1.599
_exptl_crystal_F_000 1712
_refine_diff_density_max 0.590
_refine_diff_density_min -0.741
_refine_diff_density_rms 0.122
_refine_ls_extinction_expression Fc
_refine_ls_extinction_method none
_refine_ls_goodness_of_fit_ref 0.906
_refine_ls_hydrogen_treatment mixed
_refine_ls_matrix_type full
_refine_ls_number_parameters 401
_refine_ls_number_reflns 6928
_refine_ls_number_restraints 6
_refine_ls_restrained_S_all 0.907
_refine_ls_R_factor_all 0.0766
_refine_ls_R_factor_gt 0.0319
_refine_ls_shift/su_max 0.001
_refine_ls_shift/su_mean 0.000
_refine_ls_structure_factor_coef Fsqd
_refine_ls_weighting_details 'w=1/[\s^2^(Fo^2^)+(0.0761P)^2^+0.0000P] where P=(Fo^2^+2Fc^2^)/3'
_refine_ls_weighting_scheme calc
_refine_ls_wR_factor_gt 0.0880
_refine_ls_wR_factor_ref 0.1156
_reflns_number_gt 4320
_reflns_number_total 6928
_reflns_threshold_expression >2sigma(I)
_cod_data_source_file ja029114w_s3_2.cif
_cod_data_source_block sofm66b
_cod_depositor_comments
;
The following automatic conversions were performed:

'_refine_ls_weighting_scheme' value 'calc
w=1/[\s^2^(Fo^2^)+(0.0761P)^2^+0.0000P] where P=(Fo^2^+2Fc^2^)/3' was
changed to 'calc'. New tag '_refine_ls_weighting_details' was
created. The value of the new tag was set to
'w=1/[\s^2^(Fo^2^)+(0.0761P)^2^+0.0000P] where P=(Fo^2^+2Fc^2^)/3'.

Automatic conversion script
Id: cif_fix_values 3143 2015-03-26 13:38:13Z robertas 
;
_cod_database_code 4113457

loop_
_symmetry_equiv_pos_as_xyz
'x, y, z'
'-x, y+1/2, -z+1/2'
'-x, -y, -z'
'x, -y-1/2, z-1/2'

loop_
_atom_site_label
_atom_site_type_symbol
_atom_site_fract_x
_atom_site_fract_y
_atom_site_fract_z
_atom_site_U_iso_or_equiv
_atom_site_adp_type
_atom_site_occupancy
_atom_site_calc_flag
_atom_site_refinement_flags
Pd Pd 0.23249(3) 0.351308(12) 0.298060(14) 0.03975(10) Uani 1 d .
I I 0.23679(4) 0.258804(14) 0.192840(17) 0.07347(13) Uani 1 d .
P P 0.23734(10) 0.43899(4) 0.22522(5) 0.0412(2) Uani 1 d .
O O -0.2476(5) 0.1474(2) 0.4449(3) 0.1238(17) Uani 1 d .
N N 0.2288(3) 0.28635(15) 0.39805(17) 0.0477(7) Uani 1 d .
C1 C 0.3639(4) 0.25959(19) 0.4205(3) 0.0650(13) Uani 1 d .
H1 H 0.3794 0.2197 0.3931 0.078 Uiso 1 calc R
H1A H 0.3621 0.2490 0.4736 0.078 Uiso 1 calc R
C2 C 0.4816(5) 0.3048(2) 0.4065(3) 0.0589(11) Uani 1 d .
C3 C 0.5315(6) 0.3452(4) 0.4602(4) 0.109(2) Uani 1 d .
H3 H 0.4897 0.3430 0.5069 0.131 Uiso 1 calc R
C4 C 0.6344(6) 0.3881(3) 0.4536(3) 0.0858(16) Uani 1 d .
H4 H 0.6624 0.4147 0.4931 0.103 Uiso 1 calc R
C5 C 0.6980(6) 0.3901(3) 0.3813(5) 0.112(2) Uani 1 d .
H5 H 0.7703 0.4187 0.3731 0.135 Uiso 1 calc R
C6 C 0.6556(5) 0.3524(3) 0.3267(4) 0.0876(18) Uani 1 d .
H6 H 0.7010 0.3535 0.2809 0.105 Uiso 1 calc R
C7 C 0.5461(5) 0.3112(2) 0.3353(3) 0.0761(15) Uani 1 d .
H7 H 0.5137 0.2873 0.2944 0.091 Uiso 1 calc R
C8 C 0.1981(4) 0.3464(2) 0.4409(2) 0.0535(10) Uani 1 d .
C9 C 0.1811(5) 0.3511(2) 0.5188(2) 0.0658(12) Uani 1 d .
H9 H 0.1855 0.3148 0.5497 0.079 Uiso 1 calc R
C10 C 0.1587(5) 0.4095(3) 0.5466(2) 0.0671(13) Uani 1 d .
H10 H 0.1487 0.4139 0.5983 0.081 Uiso 1 calc R
C11 C 0.1491(4) 0.4662(2) 0.5010(3) 0.0677(13) Uani 1 d .
H11 H 0.1323 0.5069 0.5212 0.081 Uiso 1 calc R
C12 C 0.1667(4) 0.4564(2) 0.4236(3) 0.0666(12) Uani 1 d .
H12 H 0.1592 0.4917 0.3913 0.080 Uiso 1 calc R
C13 C 0.1945(4) 0.39672(17) 0.39423(19) 0.0430(8) Uani 1 d .
C14 C 0.1192(4) 0.23703(18) 0.3967(2) 0.0458(9) Uani 1 d .
H14 H 0.1473 0.2055 0.3586 0.055 Uiso 1 calc R
C15 C 0.0994(5) 0.1981(2) 0.4675(2) 0.0669(12) Uani 1 d .
H15 H 0.1867 0.1790 0.4823 0.080 Uiso 1 calc R
H15A H 0.0710 0.2271 0.5075 0.080 Uiso 1 calc R
C16 C -0.0031(6) 0.1465(2) 0.4590(3) 0.0761(14) Uani 1 d .
H16 H 0.0378 0.1115 0.4305 0.091 Uiso 1 calc R
H16A H -0.0241 0.1297 0.5085 0.091 Uiso 1 calc R
C17 C -0.1315(6) 0.1649(2) 0.4223(3) 0.0813(17) Uani 1 d .
C18 C -0.1228(5) 0.2086(2) 0.3619(3) 0.0753(14) Uani 1 d .
H18 H -0.2129 0.2278 0.3542 0.090 Uiso 1 calc R
H18A H -0.1016 0.1839 0.3170 0.090 Uiso 1 calc R
C19 C -0.0176(4) 0.2637(2) 0.3688(3) 0.0628(12) Uani 1 d .
H19 H -0.0057 0.2842 0.3203 0.075 Uiso 1 calc R
H19A H -0.0509 0.2961 0.4037 0.075 Uiso 1 calc R
C20 C 0.3482(4) 0.50611(17) 0.26014(19) 0.0431(8) Uani 1 d .
C21 C 0.4290(4) 0.4992(2) 0.3198(2) 0.0639(12) Uani 1 d .
H21 H 0.4236 0.4605 0.3463 0.077 Uiso 1 calc R
C22 C 0.5190(5) 0.5446(2) 0.3450(3) 0.0743(14) Uani 1 d .
H22 H 0.5758 0.5364 0.3863 0.089 Uiso 1 calc R
C23 C 0.5239(5) 0.6008(2) 0.3093(4) 0.0820(17) Uani 1 d .
H23 H 0.5788 0.6337 0.3289 0.098 Uiso 1 calc R
C24 C 0.4468(6) 0.6127(2) 0.2408(4) 0.0818(16) Uani 1 d .
H24 H 0.4542 0.6516 0.2147 0.098 Uiso 1 calc R
C25 C 0.3598(5) 0.5623(2) 0.2158(3) 0.0643(11) Uani 1 d .
H25 H 0.3111 0.5661 0.1708 0.077 Uiso 1 calc R
C26 C 0.2965(4) 0.43287(19) 0.1289(2) 0.0477(9) Uani 1 d .
C27 C 0.4186(5) 0.3987(3) 0.1162(3) 0.0718(13) Uani 1 d .
H27 H 0.4608 0.3771 0.1561 0.086 Uiso 1 calc R
C28 C 0.4763(6) 0.3961(3) 0.0481(3) 0.0904(18) Uani 1 d .
H28 H 0.5591 0.3745 0.0409 0.108 Uiso 1 calc R
C29 C 0.4098(7) 0.4261(4) -0.0110(4) 0.124(3) Uani 1 d .
H29 H 0.4481 0.4246 -0.0586 0.149 Uiso 1 calc R
C30 C 0.2881(7) 0.4582(3) -0.0007(3) 0.0927(18) Uani 1 d .
H30 H 0.2440 0.4784 -0.0410 0.111 Uiso 1 calc R
C31 C 0.2317(5) 0.4603(2) 0.0702(2) 0.0679(12) Uani 1 d .
H31 H 0.1478 0.4811 0.0773 0.082 Uiso 1 calc R
C32 C 0.0634(4) 0.47175(19) 0.21753(19) 0.0509(10) Uani 1 d .
C33 C -0.0355(5) 0.4267(3) 0.1827(3) 0.0726(13) Uani 1 d .
H33 H -0.0057 0.3865 0.1658 0.087 Uiso 1 calc R
C34 C -0.1715(6) 0.4436(4) 0.1750(3) 0.0945(19) Uani 1 d .
H34 H -0.2369 0.4156 0.1547 0.113 Uiso 1 calc R
C35 C -0.2063(5) 0.5097(3) 0.2014(3) 0.0771(15) Uani 1 d .
H35 H -0.2958 0.5241 0.1931 0.093 Uiso 1 calc R
C36 C -0.1175(5) 0.5512(3) 0.2371(2) 0.0731(14) Uani 1 d .
H36 H -0.1472 0.5900 0.2579 0.088 Uiso 1 calc R
C37 C 0.0271(5) 0.5310(2) 0.2406(2) 0.0634(12) Uani 1 d .
H37 H 0.0937 0.5594 0.2589 0.076 Uiso 1 calc R
Cl1 Cl 0.8388(11) 0.1615(5) 0.1344(6) 0.289(5) Uiso 0.625(8) d PD
Cl1' Cl 0.8511(6) 0.1554(3) 0.1153(4) 0.0980(19) Uiso 0.375(8) d PD
Cl2' Cl 0.6501(7) 0.2559(3) 0.1360(4) 0.146(4) Uiso 0.375(8) d PD
Cl2 Cl 0.7508(14) 0.2995(6) 0.1333(7) 0.372(6) Uiso 0.625(8) d PD
C38 C 0.7940(14) 0.2308(6) 0.0793(11) 0.277(8) Uiso 1 d D

loop_
_atom_site_aniso_label
_atom_site_aniso_U_11
_atom_site_aniso_U_22
_atom_site_aniso_U_33
_atom_site_aniso_U_23
_atom_site_aniso_U_13
_atom_site_aniso_U_12
Pd 0.0483(2) 0.03284(14) 0.03807(14) 0.00122(10) 0.00059(11) 0.00214(11)
I 0.1152(3) 0.04735(17) 0.05790(18) -0.01302(12) 0.00504(16) 0.00059(15)
P 0.0479(6) 0.0340(4) 0.0417(4) 0.0043(4) -0.0001(4) 0.0022(4)
O 0.098(3) 0.139(4) 0.135(4) 0.037(3) 0.033(3) -0.034(3)
N 0.048(2) 0.0437(17) 0.0513(17) 0.0064(14) -0.0050(13) 0.0040(14)
C1 0.047(3) 0.043(2) 0.105(4) 0.040(2) -0.005(2) 0.0031(18)
C2 0.050(3) 0.059(3) 0.068(3) 0.017(2) -0.017(2) -0.007(2)
C3 0.053(4) 0.162(7) 0.112(5) 0.053(5) -0.004(3) -0.024(4)
C4 0.087(4) 0.084(4) 0.087(4) -0.003(3) -0.008(3) -0.023(3)
C5 0.052(4) 0.092(5) 0.193(8) -0.024(5) -0.031(4) -0.006(3)
C6 0.051(4) 0.066(3) 0.146(6) 0.008(3) 0.021(3) 0.002(3)
C7 0.043(3) 0.060(3) 0.125(5) 0.015(3) -0.009(3) 0.011(2)
C8 0.047(3) 0.063(3) 0.050(2) -0.0075(18) -0.0101(17) 0.0011(19)
C9 0.082(4) 0.072(3) 0.043(2) 0.016(2) -0.005(2) -0.013(2)
C10 0.076(4) 0.084(3) 0.041(2) -0.011(2) 0.0106(19) -0.014(2)
C11 0.054(3) 0.079(3) 0.070(3) -0.033(2) 0.003(2) -0.012(2)
C12 0.043(3) 0.076(3) 0.080(3) -0.026(2) 0.001(2) 0.013(2)
C13 0.041(2) 0.0458(19) 0.0423(17) 0.0147(15) 0.0042(14) -0.0125(15)
C14 0.036(2) 0.043(2) 0.059(2) 0.0082(16) -0.0020(16) -0.0056(16)
C15 0.075(3) 0.068(3) 0.057(2) 0.011(2) -0.008(2) -0.015(2)
C16 0.076(4) 0.070(3) 0.082(3) 0.023(3) 0.007(3) -0.023(3)
C17 0.084(4) 0.060(3) 0.100(4) -0.014(3) 0.043(3) -0.030(3)
C18 0.039(3) 0.074(3) 0.112(4) -0.017(3) -0.003(2) -0.005(2)
C19 0.034(3) 0.043(2) 0.111(4) 0.012(2) -0.002(2) -0.0064(17)
C20 0.045(2) 0.0384(18) 0.0463(18) -0.0067(15) -0.0008(16) -0.0029(15)
C21 0.056(3) 0.073(3) 0.063(2) -0.019(2) -0.006(2) -0.012(2)
C22 0.045(3) 0.055(3) 0.122(4) -0.006(3) -0.010(3) -0.009(2)
C23 0.060(4) 0.048(3) 0.138(5) -0.029(3) 0.021(3) -0.014(2)
C24 0.088(4) 0.037(2) 0.121(5) 0.009(2) 0.025(3) -0.013(2)
C25 0.075(3) 0.052(2) 0.067(3) 0.000(2) 0.008(2) -0.004(2)
C26 0.054(3) 0.0434(19) 0.0462(19) 0.0003(16) 0.0128(16) -0.0097(17)
C27 0.046(3) 0.090(4) 0.080(3) -0.022(3) 0.009(2) 0.003(2)
C28 0.085(4) 0.104(5) 0.083(4) 0.000(4) 0.031(3) -0.021(3)
C29 0.096(5) 0.160(7) 0.119(5) -0.062(5) 0.066(4) -0.076(5)
C30 0.128(5) 0.093(4) 0.058(3) -0.003(3) 0.010(3) -0.007(4)
C31 0.071(3) 0.078(3) 0.055(2) 0.024(2) 0.001(2) -0.013(2)
C32 0.064(3) 0.055(2) 0.0338(16) 0.0125(16) 0.0022(15) 0.0100(19)
C33 0.056(4) 0.065(3) 0.097(4) 0.004(3) -0.015(2) 0.000(2)
C34 0.050(4) 0.133(6) 0.100(4) 0.009(4) -0.020(3) -0.012(3)
C35 0.061(4) 0.109(5) 0.062(3) 0.025(3) 0.001(2) 0.009(3)
C36 0.094(4) 0.073(3) 0.052(2) -0.005(2) 0.006(2) 0.034(3)
C37 0.090(4) 0.053(2) 0.047(2) 0.0118(18) 0.006(2) 0.018(2)

loop_
_atom_type_symbol
_atom_type_description
_atom_type_scat_dispersion_real
_atom_type_scat_dispersion_imag
_atom_type_scat_source
C C 0.0033 0.0016 'International Tables Vol C Tables 4.2.6.8 and 6.1.1.4'
H H 0.0000 0.0000 'International Tables Vol C Tables 4.2.6.8 and 6.1.1.4'
N N 0.0061 0.0033 'International Tables Vol C Tables 4.2.6.8 and 6.1.1.4'
O O 0.0106 0.0060 'International Tables Vol C Tables 4.2.6.8 and 6.1.1.4'
P P 0.1023 0.0942 'International Tables Vol C Tables 4.2.6.8 and 6.1.1.4'
I I -0.4742 1.8119 'International Tables Vol C Tables 4.2.6.8 and 6.1.1.4'
Pd Pd -0.9988 1.0072 'International Tables Vol C Tables 4.2.6.8 and 6.1.1.4'
Cl Cl 0.1484 0.1585 'International Tables Vol C Tables 4.2.6.8 and 6.1.1.4'

loop_
_geom_angle_atom_site_label_1
_geom_angle_atom_site_label_2
_geom_angle_atom_site_label_3
_geom_angle
C13 Pd P 97.07(10)
C13 Pd N 65.91(13)
P Pd N 162.61(9)
C13 Pd C8 30.70(13)
P Pd C8 127.71(10)
N Pd C8 35.21(12)
C13 Pd I 160.56(9)
P Pd I 99.90(3)
N Pd I 97.48(8)
C8 Pd I 131.89(10)
C26 P C32 104.83(17)
C26 P C20 100.35(17)
C32 P C20 106.45(18)
C26 P Pd 120.08(13)
C32 P Pd 108.66(12)
C20 P Pd 115.24(12)
C14 N C1 112.8(3)
C14 N C8 115.8(3)
C1 N C8 110.8(3)
C14 N Pd 114.8(2)
C1 N Pd 114.9(2)
C8 N Pd 85.0(2)
N C1 C2 113.6(3)
N C1 H1 108.8
C2 C1 H1 108.8
N C1 H1A 108.8
C2 C1 H1A 108.8
H1 C1 H1A 107.7
C3 C2 C7 114.4(5)
C3 C2 C1 122.3(5)
C7 C2 C1 123.3(4)
C4 C3 C2 127.4(6)
C4 C3 H3 116.3
C2 C3 H3 116.3
C3 C4 C5 115.2(6)
C3 C4 H4 122.4
C5 C4 H4 122.4
C6 C5 C4 120.9(6)
C6 C5 H5 119.5
C4 C5 H5 119.5
C5 C6 C7 121.7(7)
C5 C6 H6 119.2
C7 C6 H6 119.2
C6 C7 C2 120.3(6)
C6 C7 H7 119.9
C2 C7 H7 119.9
C13 C8 C9 124.1(4)
C13 C8 N 109.5(3)
C9 C8 N 126.3(4)
C13 C8 Pd 49.8(2)
C9 C8 Pd 173.7(3)
N C8 Pd 59.76(18)
C10 C9 C8 117.1(4)
C10 C9 H9 121.5
C8 C9 H9 121.5
C9 C10 C11 123.0(4)
C9 C10 H10 118.5
C11 C10 H10 118.5
C12 C11 C10 115.7(4)
C12 C11 H11 122.2
C10 C11 H11 122.2
C13 C12 C11 122.1(5)
C13 C12 H12 119.0
C11 C12 H12 119.0
C8 C13 C12 118.0(4)
C8 C13 Pd 99.5(3)
C12 C13 Pd 142.5(3)
N C14 C15 116.8(3)
N C14 C19 112.7(3)
C15 C14 C19 110.3(3)
N C14 H14 105.3
C15 C14 H14 105.3
C19 C14 H14 105.3
C16 C15 C14 113.0(4)
C16 C15 H15 109.0
C14 C15 H15 109.0
C16 C15 H15A 109.0
C14 C15 H15A 109.0
H15 C15 H15A 107.8
C17 C16 C15 115.9(4)
C17 C16 H16 108.3
C15 C16 H16 108.3
C17 C16 H16A 108.3
C15 C16 H16A 108.3
H16 C16 H16A 107.4
O C17 C18 119.4(6)
O C17 C16 123.5(6)
C18 C17 C16 116.9(4)
C17 C18 C19 117.3(5)
C17 C18 H18 108.0
C19 C18 H18 108.0
C17 C18 H18A 108.0
C19 C18 H18A 108.0
H18 C18 H18A 107.2
C14 C19 C18 109.8(4)
C14 C19 H19 109.7
C18 C19 H19 109.7
C14 C19 H19A 109.7
C18 C19 H19A 109.7
H19 C19 H19A 108.2
C21 C20 C25 119.3(4)
C21 C20 P 121.8(3)
C25 C20 P 118.4(3)
C20 C21 C22 124.7(5)
C20 C21 H21 117.7
C22 C21 H21 117.7
C23 C22 C21 118.1(5)
C23 C22 H22 120.9
C21 C22 H22 120.9
C22 C23 C24 122.3(4)
C22 C23 H23 118.9
C24 C23 H23 118.9
C25 C24 C23 116.4(4)
C25 C24 H24 121.8
C23 C24 H24 121.8
C20 C25 C24 118.8(5)
C20 C25 H25 120.6
C24 C25 H25 120.6
C31 C26 C27 118.7(4)
C31 C26 P 123.7(3)
C27 C26 P 117.6(3)
C28 C27 C26 121.8(5)
C28 C27 H27 119.1
C26 C27 H27 119.1
C27 C28 C29 118.3(6)
C27 C28 H28 120.8
C29 C28 H28 120.8
C30 C29 C28 121.1(6)
C30 C29 H29 119.5
C28 C29 H29 119.5
C29 C30 C31 119.3(6)
C29 C30 H30 120.4
C31 C30 H30 120.4
C26 C31 C30 120.7(5)
C26 C31 H31 119.7
C30 C31 H31 119.7
C37 C32 C33 122.3(4)
C37 C32 P 124.2(4)
C33 C32 P 113.5(3)
C34 C33 C32 120.5(5)
C34 C33 H33 119.8
C32 C33 H33 119.8
C33 C34 C35 115.1(5)
C33 C34 H34 122.5
C35 C34 H34 122.5
C36 C35 C34 125.3(5)
C36 C35 H35 117.3
C34 C35 H35 117.3
C35 C36 C37 116.2(5)
C35 C36 H36 121.9
C37 C36 H36 121.9
C32 C37 C36 120.1(5)
C32 C37 H37 119.9
C36 C37 H37 119.9
Cl2 Cl2' C38 66.5(5)
Cl2' Cl2 C38 69.8(7)
Cl2 C38 Cl1' 125.8(12)
Cl2 C38 Cl1 113.7(12)
Cl1' C38 Cl1 12.4(5)
Cl2 C38 Cl2' 43.7(5)
Cl1' C38 Cl2' 107.0(9)
Cl1 C38 Cl2' 96.3(10)

loop_
_geom_bond_atom_site_label_1
_geom_bond_atom_site_label_2
_geom_bond_distance
Pd C13 1.989(4)
Pd P 2.2263(9)
Pd N 2.228(3)
Pd C8 2.569(4)
Pd I 2.6742(4)
P C26 1.818(3)
P C32 1.825(4)
P C20 1.858(4)
O C17 1.255(6)
N C14 1.474(5)
N C1 1.476(5)
N C8 1.487(5)
C1 C2 1.498(6)
C1 H1 0.9700
C1 H1A 0.9700
C2 C3 1.355(9)
C2 C7 1.425(7)
C3 C4 1.341(8)
C3 H3 0.9300
C4 C5 1.433(9)
C4 H4 0.9300
C5 C6 1.308(8)
C5 H5 0.9300
C6 C7 1.372(7)
C6 H6 0.9300
C7 H7 0.9300
C8 C13 1.330(5)
C8 C9 1.401(5)
C9 C10 1.321(6)
C9 H9 0.9300
C10 C11 1.426(7)
C10 H10 0.9300
C11 C12 1.404(6)
C11 H11 0.9300
C12 C13 1.366(6)
C12 H12 0.9300
C14 C15 1.508(5)
C14 C19 1.518(6)
C14 H14 0.9800
C15 C16 1.465(6)
C15 H15 0.9700
C15 H15A 0.9700
C16 C17 1.453(8)
C16 H16 0.9700
C16 H16A 0.9700
C17 C18 1.405(8)
C18 C19 1.533(6)
C18 H18 0.9700
C18 H18A 0.9700
C19 H19 0.9700
C19 H19A 0.9700
C20 C21 1.322(6)
C20 C25 1.408(5)
C21 C22 1.355(6)
C21 H21 0.9300
C22 C23 1.325(7)
C22 H22 0.9300
C23 C24 1.445(8)
C23 H23 0.9300
C24 C25 1.410(7)
C24 H24 0.9300
C25 H25 0.9300
C26 C31 1.340(6)
C26 C27 1.401(6)
C27 C28 1.341(7)
C27 H27 0.9300
C28 C29 1.376(10)
C28 H28 0.9300
C29 C30 1.369(9)
C29 H29 0.9300
C30 C31 1.380(7)
C30 H30 0.9300
C31 H31 0.9300
C32 C37 1.338(6)
C32 C33 1.469(6)
C33 C34 1.372(7)
C33 H33 0.9300
C34 C35 1.484(8)
C34 H34 0.9300
C35 C36 1.367(7)
C35 H35 0.9300
C36 C37 1.467(7)
C36 H36 0.9300
C37 H37 0.9300
Cl1 C38 1.784(14)
Cl1' C38 1.769(14)
Cl2' Cl2 1.330(13)
Cl2' C38 1.808(13)
Cl2 C38 1.766(13)
